data_7110055
loop_
_publ_author_name
'Juan Mancebo-Aracil'
'Carmen Najera'
'Jose M. Sansano'

_publ_section_title
;
 Multicomponent synthesis of unnatural pyrrolizidines using 1,3-dipolar
 cycloaddition of proline esters
;
_journal_name_full Chem.Commun.
_journal_page_first 11218
_journal_paper_doi 10.1039/c3cc47184e
_journal_volume 49
_journal_year 2013
_chemical_absolute_configuration syn
_chemical_formula_moiety 'C19 H23 N O5'
_chemical_formula_sum 'C19 H23 N O5'
_chemical_formula_weight 345.38
_chemical_name_systematic
; 
 ? 
;
_space_group_IT_number 4
_symmetry_cell_setting monoclinic
_symmetry_space_group_name_Hall 'P 2yb'
_symmetry_space_group_name_H-M 'P 1 21 1'
_atom_sites_solution_hydrogens geom
_atom_sites_solution_primary direct
_atom_sites_solution_secondary difmap
_audit_creation_method SHELXL-97
_cell_angle_alpha 90.00
_cell_angle_beta 94.567(4)
_cell_angle_gamma 90.00
_cell_formula_units_Z 2
_cell_length_a 11.1442(19)
_cell_length_b 5.9143(10)
_cell_length_c 13.609(2)
_cell_measurement_reflns_used 903
_cell_measurement_temperature 298(1)
_cell_measurement_theta_max 21.18
_cell_measurement_theta_min 2.25
_cell_volume 894.1(3)
_computing_cell_refinement 'Bruker SMART V5.625'
_computing_data_collection 'Bruker SMART V5.625'
_computing_data_reduction 'Bruker SAINT V6.28A'
_computing_molecular_graphics 'SHELXTL  Rel. 6.12/V (Siemens, 1996)'
_computing_publication_material 'SHELX-97 (Sheldrick, 1997)'
_computing_structure_refinement 'SHELXL-97 (Sheldrick, 1997)'
_computing_structure_solution 'SHELXS-97 (Sheldrick, 1997)'
_diffrn_ambient_temperature 298(1)
_diffrn_measured_fraction_theta_full 0.992
_diffrn_measured_fraction_theta_max 0.992
_diffrn_measurement_device_type 'CCD area detector'
_diffrn_measurement_method 'phi and omega scans'
_diffrn_radiation_monochromator graphite
_diffrn_radiation_source 'fine-focus sealed tube'
_diffrn_radiation_type MoK\a
_diffrn_radiation_wavelength 0.71073
_diffrn_reflns_av_R_equivalents 0.0443
_diffrn_reflns_av_sigmaI/netI 0.0624
_diffrn_reflns_limit_h_max 13
_diffrn_reflns_limit_h_min -13
_diffrn_reflns_limit_k_max 7
_diffrn_reflns_limit_k_min -7
_diffrn_reflns_limit_l_max 16
_diffrn_reflns_limit_l_min -16
_diffrn_reflns_number 7694
_diffrn_reflns_theta_full 25.06
_diffrn_reflns_theta_max 25.06
_diffrn_reflns_theta_min 2.28
_exptl_absorpt_coefficient_mu 0.093
_exptl_absorpt_correction_T_max 0.9972
_exptl_absorpt_correction_T_min 0.9276
_exptl_absorpt_correction_type multi-scan
_exptl_absorpt_process_details 'Bruker/Siemens SADABS V2.03'
_exptl_crystal_colour colorless
_exptl_crystal_density_diffrn 1.283
_exptl_crystal_density_method 'not measured'
_exptl_crystal_description plate
_exptl_crystal_F_000 368
_exptl_crystal_size_max 0.38
_exptl_crystal_size_mid 0.08
_exptl_crystal_size_min 0.03
_refine_diff_density_max 0.165
_refine_diff_density_min -0.181
_refine_diff_density_rms 0.030
_refine_ls_abs_structure_details 'Flack H D (1983), Acta Cryst. A39, 876-881'
_refine_ls_extinction_method none
_refine_ls_goodness_of_fit_ref 1.002
_refine_ls_hydrogen_treatment constr
_refine_ls_matrix_type full
_refine_ls_number_parameters 229
_refine_ls_number_reflns 3131
_refine_ls_number_restraints 1
_refine_ls_restrained_S_all 1.001
_refine_ls_R_factor_all 0.1096
_refine_ls_R_factor_gt 0.0532
_refine_ls_shift/su_max 0.011
_refine_ls_shift/su_mean 0.000
_refine_ls_structure_factor_coef Fsqd
_refine_ls_weighting_details 'calc w=1/[\s^2^(Fo^2^)+(0.0622P)^2^+0.0067P] where P=(Fo^2^+2Fc^2^)/3'
_refine_ls_weighting_scheme calc
_refine_ls_wR_factor_gt 0.1161
_refine_ls_wR_factor_ref 0.1415
_reflns_number_gt 1784
_reflns_number_total 3131
_reflns_threshold_expression I>2\s(I)
_cod_data_source_file c3cc47184e.txt
_cod_data_source_block x
_cod_original_sg_symbol_H-M 'P 21'
_cod_database_code 7110055

loop_
_symmetry_equiv_pos_as_xyz
'x, y, z'
'-x, y+1/2, -z'

loop_
_atom_site_label
_atom_site_type_symbol
_atom_site_fract_x
_atom_site_fract_y
_atom_site_fract_z
_atom_site_U_iso_or_equiv
_atom_site_adp_type
_atom_site_occupancy
_atom_site_symmetry_multiplicity
_atom_site_calc_flag
_atom_site_refinement_flags
N1 N 0.2961(3) 0.2084(5) 0.1332(2) 0.0616(8) Uani 1 1 d .
C1 C 0.4009(4) 0.3603(7) 0.1399(3) 0.0713(11) Uani 1 1 d .
H1A H 0.4718 0.2810 0.1211 0.086 Uiso 1 1 calc R
H1B H 0.4168 0.4154 0.2068 0.086 Uiso 1 1 calc R
C2 C 0.3707(3) 0.5555(7) 0.0700(3) 0.0681(10) Uani 1 1 d .
H2 H 0.3932 0.5174 0.0039 0.082 Uiso 1 1 calc R
O1 O 0.4319(3) 0.7564(5) 0.1043(3) 0.0946(10) Uani 1 1 d .
H1 H 0.3964 0.8673 0.0803 0.142 Uiso 1 1 calc R
C3 C 0.2353(3) 0.5687(7) 0.0700(3) 0.0744(11) Uani 1 1 d .
H3A H 0.2004 0.6419 0.0106 0.089 Uiso 1 1 calc R
H3B H 0.2119 0.6513 0.1270 0.089 Uiso 1 1 calc R
C4 C 0.1958(3) 0.3232(6) 0.0738(2) 0.0620(10) Uani 1 1 d .
C5 C 0.0830(3) 0.2767(7) 0.1267(3) 0.0731(11) Uani 1 1 d .
H5A H 0.0627 0.4055 0.1663 0.088 Uiso 1 1 calc R
H5B H 0.0152 0.2416 0.0801 0.088 Uiso 1 1 calc R
C6 C 0.1176(3) 0.0746(7) 0.1911(3) 0.0663(10) Uani 1 1 d .
H6 H 0.1140 -0.0609 0.1495 0.080 Uiso 1 1 calc R
C7 C 0.2512(3) 0.1221(6) 0.2250(2) 0.0598(10) Uani 1 1 d .
H7 H 0.2913 -0.0217 0.2420 0.072 Uiso 1 1 calc R
C8 C 0.1794(4) 0.2350(8) -0.0318(3) 0.0805(12) Uani 1 1 d .
O2 O 0.1023(5) 0.2978(10) -0.0883(3) 0.204(3) Uani 1 1 d .
O3 O 0.2541(3) 0.0828(6) -0.05329(19) 0.0911(9) Uani 1 1 d .
C9 C 0.2422(5) 0.0071(11) -0.1563(3) 0.119(2) Uani 1 1 d .
H9A H 0.1648 0.0508 -0.1863 0.179 Uiso 1 1 calc R
H9B H 0.2499 -0.1545 -0.1586 0.179 Uiso 1 1 calc R
H9C H 0.3042 0.0754 -0.1914 0.179 Uiso 1 1 calc R
C10 C 0.0398(4) 0.0370(8) 0.2738(3) 0.0753(12) Uani 1 1 d .
O4 O -0.0262(3) 0.1731(6) 0.3061(3) 0.1117(12) Uani 1 1 d .
O5 O 0.0528(2) -0.1720(5) 0.3090(2) 0.0825(8) Uani 1 1 d .
C11 C -0.0213(4) -0.2358(9) 0.3864(3) 0.1111(17) Uani 1 1 d .
H11A H 0.0048 -0.1562 0.4458 0.167 Uiso 1 1 calc R
H11B H -0.0146 -0.3956 0.3977 0.167 Uiso 1 1 calc R
H11C H -0.1037 -0.1980 0.3673 0.167 Uiso 1 1 calc R
C12 C 0.2635(3) 0.2749(7) 0.3130(3) 0.0621(10) Uani 1 1 d .
H12 H 0.2274 0.4167 0.3084 0.074 Uiso 1 1 calc R
C13 C 0.3235(3) 0.2169(7) 0.3973(3) 0.0622(10) Uani 1 1 d .
H13 H 0.3619 0.0772 0.3979 0.075 Uiso 1 1 calc R
C14 C 0.3369(3) 0.3453(7) 0.4894(3) 0.0608(10) Uani 1 1 d .
C15 C 0.4041(3) 0.2528(8) 0.5699(3) 0.0772(12) Uani 1 1 d .
H15 H 0.4417 0.1136 0.5638 0.093 Uiso 1 1 calc R
C16 C 0.4157(4) 0.3652(10) 0.6587(3) 0.0933(15) Uani 1 1 d .
H16 H 0.4608 0.3015 0.7122 0.112 Uiso 1 1 calc R
C17 C 0.3617(5) 0.5686(12) 0.6687(4) 0.1038(17) Uani 1 1 d .
H17 H 0.3695 0.6425 0.7292 0.125 Uiso 1 1 calc R
C18 C 0.2952(4) 0.6669(9) 0.5901(4) 0.0964(15) Uani 1 1 d .
H18 H 0.2586 0.8067 0.5970 0.116 Uiso 1 1 calc R
C19 C 0.2841(4) 0.5523(8) 0.5002(3) 0.0747(11) Uani 1 1 d .
H19 H 0.2401 0.6176 0.4466 0.090 Uiso 1 1 calc R

loop_
_atom_site_aniso_label
_atom_site_aniso_U_11
_atom_site_aniso_U_22
_atom_site_aniso_U_33
_atom_site_aniso_U_23
_atom_site_aniso_U_13
_atom_site_aniso_U_12
N1 0.0561(18) 0.066(2) 0.0620(18) -0.0027(16) -0.0003(15) 0.0097(17)
C1 0.058(2) 0.081(3) 0.075(3) 0.001(2) 0.0043(19) 0.004(2)
C2 0.070(3) 0.059(2) 0.075(2) -0.010(2) 0.002(2) 0.000(2)
O1 0.079(2) 0.077(2) 0.125(2) -0.012(2) -0.0086(16) -0.0067(18)
C3 0.063(3) 0.061(3) 0.098(3) -0.008(2) -0.007(2) 0.010(2)
C4 0.066(2) 0.053(2) 0.065(2) -0.0111(19) -0.0090(18) 0.0111(19)
C5 0.054(2) 0.072(3) 0.092(3) -0.003(2) -0.003(2) 0.008(2)
C6 0.060(2) 0.057(2) 0.081(3) -0.011(2) 0.001(2) 0.002(2)
C7 0.060(2) 0.055(3) 0.065(2) -0.0078(19) 0.0075(19) 0.0095(19)
C8 0.086(3) 0.064(3) 0.089(3) -0.006(3) -0.012(2) 0.017(3)
O2 0.237(5) 0.237(6) 0.122(3) -0.063(4) -0.091(3) 0.157(5)
O3 0.096(2) 0.102(2) 0.0770(19) -0.0142(17) 0.0174(15) 0.020(2)
C9 0.125(4) 0.164(5) 0.072(3) -0.039(3) 0.027(3) 0.014(4)
C10 0.061(3) 0.060(3) 0.105(3) -0.006(3) 0.009(2) 0.003(2)
O4 0.101(2) 0.073(2) 0.168(3) -0.002(2) 0.060(2) 0.016(2)
O5 0.0828(19) 0.075(2) 0.092(2) 0.0042(17) 0.0201(15) 0.0108(16)
C11 0.110(4) 0.105(4) 0.123(4) 0.011(4) 0.037(3) -0.002(3)
C12 0.064(2) 0.050(2) 0.073(2) -0.005(2) 0.0096(19) 0.0069(19)
C13 0.060(2) 0.058(3) 0.069(3) -0.006(2) 0.0093(19) 0.0053(19)
C14 0.058(2) 0.059(3) 0.065(2) -0.002(2) 0.0089(19) -0.004(2)
C15 0.069(3) 0.092(3) 0.071(3) -0.002(3) 0.007(2) -0.007(3)
C16 0.077(3) 0.127(5) 0.076(3) -0.003(3) 0.007(2) -0.026(3)
C17 0.089(4) 0.135(5) 0.089(4) -0.039(4) 0.018(3) -0.028(4)
C18 0.079(3) 0.095(4) 0.117(4) -0.041(3) 0.018(3) -0.007(3)
C19 0.070(3) 0.074(3) 0.081(3) -0.016(3) 0.009(2) 0.003(3)

loop_
_atom_type_symbol
_atom_type_description
_atom_type_scat_dispersion_real
_atom_type_scat_dispersion_imag
_atom_type_scat_source
C C 0.0033 0.0016 'International Tables Vol C Tables 4.2.6.8 and 6.1.1.4'
H H 0.0000 0.0000 'International Tables Vol C Tables 4.2.6.8 and 6.1.1.4'
N N 0.0061 0.0033 'International Tables Vol C Tables 4.2.6.8 and 6.1.1.4'
O O 0.0106 0.0060 'International Tables Vol C Tables 4.2.6.8 and 6.1.1.4'

loop_
_geom_angle_atom_site_label_1
_geom_angle_atom_site_label_2
_geom_angle_atom_site_label_3
_geom_angle
C1 N1 C7 118.7(3)
C1 N1 C4 108.2(3)
C7 N1 C4 109.1(3)
N1 C1 C2 106.9(3)
N1 C1 H1A 110.3
C2 C1 H1A 110.3
N1 C1 H1B 110.3
C2 C1 H1B 110.3
H1A C1 H1B 108.6
O1 C2 C3 114.1(3)
O1 C2 C1 110.6(3)
C3 C2 C1 102.2(3)
O1 C2 H2 109.9
C3 C2 H2 109.9
C1 C2 H2 109.9
C2 O1 H1 109.5
C2 C3 C4 104.1(3)
C2 C3 H3A 110.9
C4 C3 H3A 110.9
C2 C3 H3B 110.9
C4 C3 H3B 110.9
H3A C3 H3B 109.0
N1 C4 C3 104.3(3)
N1 C4 C5 105.8(3)
C3 C4 C5 116.2(3)
N1 C4 C8 112.5(3)
C3 C4 C8 107.9(3)
C5 C4 C8 110.0(3)
C6 C5 C4 103.6(3)
C6 C5 H5A 111.0
C4 C5 H5A 111.0
C6 C5 H5B 111.0
C4 C5 H5B 111.0
H5A C5 H5B 109.0
C10 C6 C5 114.7(3)
C10 C6 C7 113.9(3)
C5 C6 C7 102.9(3)
C10 C6 H6 108.3
C5 C6 H6 108.3
C7 C6 H6 108.3
N1 C7 C12 117.0(3)
N1 C7 C6 101.2(3)
C12 C7 C6 111.8(3)
N1 C7 H7 108.8
C12 C7 H7 108.8
C6 C7 H7 108.8
O2 C8 O3 122.2(4)
O2 C8 C4 122.5(4)
O3 C8 C4 115.2(4)
C8 O3 C9 115.1(4)
O3 C9 H9A 109.5
O3 C9 H9B 109.5
H9A C9 H9B 109.5
O3 C9 H9C 109.5
H9A C9 H9C 109.5
H9B C9 H9C 109.5
O4 C10 O5 123.0(4)
O4 C10 C6 126.0(5)
O5 C10 C6 110.9(4)
C10 O5 C11 117.0(3)
O5 C11 H11A 109.5
O5 C11 H11B 109.5
H11A C11 H11B 109.5
O5 C11 H11C 109.5
H11A C11 H11C 109.5
H11B C11 H11C 109.5
C13 C12 C7 122.9(4)
C13 C12 H12 118.5
C7 C12 H12 118.5
C12 C13 C14 128.0(4)
C12 C13 H13 116.0
C14 C13 H13 116.0
C19 C14 C15 118.4(4)
C19 C14 C13 122.7(4)
C15 C14 C13 118.9(4)
C16 C15 C14 120.6(4)
C16 C15 H15 119.7
C14 C15 H15 119.7
C17 C16 C15 120.3(5)
C17 C16 H16 119.9
C15 C16 H16 119.9
C16 C17 C18 120.8(5)
C16 C17 H17 119.6
C18 C17 H17 119.6
C17 C18 C19 118.6(5)
C17 C18 H18 120.7
C19 C18 H18 120.7
C14 C19 C18 121.3(4)
C14 C19 H19 119.4
C18 C19 H19 119.4

loop_
_geom_bond_atom_site_label_1
_geom_bond_atom_site_label_2
_geom_bond_distance
N1 C1 1.471(5)
N1 C7 1.473(4)
N1 C4 1.490(4)
C1 C2 1.516(5)
C1 H1A 0.9700
C1 H1B 0.9700
C2 O1 1.429(5)
C2 C3 1.511(5)
C2 H2 0.9800
O1 H1 0.8200
C3 C4 1.519(6)
C3 H3A 0.9700
C3 H3B 0.9700
C4 C5 1.522(5)
C4 C8 1.525(5)
C5 C6 1.513(5)
C5 H5A 0.9700
C5 H5B 0.9700
C6 C10 1.490(5)
C6 C7 1.549(5)
C6 H6 0.9800
C7 C12 1.499(5)
C7 H7 0.9800
C8 O2 1.167(5)
C8 O3 1.275(5)
O3 C9 1.468(5)
C9 H9A 0.9600
C9 H9B 0.9600
C9 H9C 0.9600
C10 O4 1.198(5)
C10 O5 1.329(5)
O5 C11 1.440(5)
C11 H11A 0.9600
C11 H11B 0.9600
C11 H11C 0.9600
C12 C13 1.326(4)
C12 H12 0.9300
C13 C14 1.463(5)
C13 H13 0.9300
C14 C19 1.371(5)
C14 C15 1.390(5)
C15 C16 1.376(6)
C15 H15 0.9300
C16 C17 1.357(7)
C16 H16 0.9300
C17 C18 1.380(7)
C17 H17 0.9300
C18 C19 1.396(6)
C18 H18 0.9300
C19 H19 0.9300
